data_2003940
loop_
_publ_author_name
'Chiaroni, A.'
'Riche, C.'
'Baouid, A.'
'Benharref, A.'
'Hasnaoui, A.'
'Lavergne, J.-P.'

_publ_contact_author
;
      Dr Claude Riche
      Institut de Chimie des Substances Naturelles
      C.N.R.S.
      91198 Gif-sur-Yvette CEDEX
      France
;
_publ_section_title 1-M\'esityl-3a-m\'ethyl-5-ph\'enyl-3a,4-dihydro[1,2,4]oxadiazolo[4,5-<i>a</i>][1,5]benzodiaz\'epine
_journal_issue 9
_journal_name_full 'Acta Crystallographica Section C'
_journal_page_first 1898
_journal_page_last 1900
_journal_paper_doi 10.1107/S0108270194010358
_journal_volume 51
_journal_year 1995
_chemical_compound_source
;
synth\`ese chimique
;
_chemical_formula_moiety 'C26 H25 N3 O'
_chemical_formula_sum 'C26 H25 N3 O'
_chemical_formula_weight 395.51
_chemical_name_systematic
;
1-m\'esityl-3a-m\'ethyl-5-ph\'enyl-3,3a,4,11-t\'etrahydro-3H-[1,2,4]
oxadiazolo [4,5-a] [1,5] benzodiaz\'epine
;
_space_group_IT_number 19
_symmetry_cell_setting orthorhombic
_symmetry_space_group_name_Hall 'P 2ac 2ab'
_symmetry_space_group_name_H-M 'P 21 21 21'
_atom_type_scat_source International_Tables_Vol_IV_table_2.2B
_cell_angle_alpha 90.00
_cell_angle_beta 90.00
_cell_angle_gamma 90.00
_cell_formula_units_Z 4
_cell_length_a 8.521(3)
_cell_length_b 15.367(6)
_cell_length_c 16.892(6)
_cell_measurement_reflns_used 25
_cell_measurement_temperature 293
_cell_measurement_theta_max 12.3
_cell_measurement_theta_min 9.6
_cell_volume 2211.9(14)
_computing_data_collection 'Philips  PW1100/20 software 1974'
_computing_data_reduction 'PHIL (Riche, 1981)'
_computing_molecular_graphics 'R3M  (Riche,1983)  ORTEP (Johnson, 1965)'
_computing_publication_material 'ACTACIF (Riche, 1992)'
_computing_structure_refinement 'SHELX76   (Sheldrick, 1976)'
_computing_structure_solution 'SHELXS86  (Sheldrick, 1985)'
_diffrn_ambient_temperature 293
_diffrn_measurement_device 'Philips PW100 diffractometer'
_diffrn_measurement_method \q/2\q
_diffrn_radiation_monochromator graphite
_diffrn_radiation_source 'X-ray tube'
_diffrn_radiation_type 'Mo K\a'
_diffrn_radiation_wavelength 0.7107
_diffrn_reflns_limit_h_max 10
_diffrn_reflns_limit_h_min 0
_diffrn_reflns_limit_k_max 18
_diffrn_reflns_limit_k_min 0
_diffrn_reflns_limit_l_max 20
_diffrn_reflns_limit_l_min 0
_diffrn_reflns_number 2222
_diffrn_reflns_theta_max 24.99
_diffrn_reflns_theta_min 3.40
_diffrn_standards_decay_% 0
_diffrn_standards_interval_time 180
_diffrn_standards_number 3
_exptl_absorpt_coefficient_mu 0.07
_exptl_absorpt_correction_type none
_exptl_crystal_colour jaune
_exptl_crystal_density_diffrn 1.19
_exptl_crystal_description prism
_exptl_crystal_F_000 840.00
_exptl_crystal_size_max 0.80
_exptl_crystal_size_mid 0.80
_exptl_crystal_size_min 0.50
_refine_diff_density_max 0.18
_refine_diff_density_min -0.27
_refine_ls_extinction_method none
_refine_ls_goodness_of_fit_obs 1.02
_refine_ls_hydrogen_treatment noref
_refine_ls_matrix_type userbloc
_refine_ls_number_parameters 172
_refine_ls_number_reflns 1909
_refine_ls_R_factor_obs 0.056
_refine_ls_shift/esd_max 0.02
_refine_ls_structure_factor_coef F
_refine_ls_weighting_details 'w=1/(\s^2^(F) )'
_refine_ls_weighting_scheme calc
_refine_ls_wR_factor_obs 0.063
_reflns_number_observed 1914
_reflns_number_total 2222
_reflns_observed_criterion refl_observed_if_I_>_3.0_sigma(I)
_cod_data_source_file pa1141.cif
_cod_data_source_block benzo
_cod_depositor_comments
;
The following automatic conversions were performed:

'_refine_ls_weighting_scheme' value 'calc w=1/(\s^2^(F) )' was
changed to 'calc'. New tag '_refine_ls_weighting_details' was
created. The value of the new tag was set to 'w=1/(\s^2^(F) )'.

Automatic conversion script
Id: cif_fix_values 3143 2015-03-26 13:38:13Z robertas 
;
_cod_database_code 2003940

loop_
_symmetry_equiv_pos_as_xyz
+x,+y,+z
1/2-x,-y,1/2+z
1/2+x,1/2-y,-z
-x,1/2+y,1/2-z

loop_
_atom_site_aniso_label
_atom_site_aniso_U_11
_atom_site_aniso_U_22
_atom_site_aniso_U_33
_atom_site_aniso_U_12
_atom_site_aniso_U_13
_atom_site_aniso_U_23
C1 0.031(2) 0.037(2) 0.041(3) -0.009(2) -0.001(2) 0.006(2)
N2 0.051(3) 0.048(2) 0.047(2) -0.003(2) 0.005(2) 0.002(2)
O3 0.064(2) 0.0426(18) 0.0428(19) -0.006(2) -0.0030(18) 0.0109(16)
C3a 0.045(3) 0.041(3) 0.042(3) -0.003(3) -0.009(2) 0.015(2)
C4 0.042(3) 0.032(2) 0.047(3) 0.004(2) 0.000(3) 0.006(2)
C5 0.046(3) 0.033(2) 0.036(3) -0.007(2) -0.001(2) 0.005(2)
N6 0.047(2) 0.036(2) 0.042(2) -0.005(2) -0.003(2) 0.0057(18)
C6a 0.038(3) 0.032(2) 0.038(3) 0.003(2) 0.003(2) 0.005(2)
C7 0.049(3) 0.035(2) 0.042(3) 0.005(2) -0.002(2) 0.004(2)
C8 0.059(3) 0.045(3) 0.038(3) 0.011(3) -0.001(3) 0.008(2)
C9 0.058(3) 0.050(3) 0.053(3) -0.004(3) 0.005(3) 0.021(3)
C10 0.055(3) 0.038(3) 0.049(3) -0.005(3) -0.000(3) 0.010(2)
C10a 0.039(3) 0.032(2) 0.037(2) 0.002(2) 0.002(2) 0.004(2)
N11 0.051(2) 0.031(2) 0.033(2) -0.001(2) -0.0017(19) 0.0066(17)
C15 0.040(3) 0.063(4) 0.095(5) -0.007(3) -0.010(3) 0.019(4)
C16 0.047(3) 0.030(2) 0.038(2) -0.005(2) 0.004(2) 0.001(2)
C17 0.053(3) 0.032(2) 0.049(3) -0.003(2) 0.005(3) 0.002(2)
C18 0.074(4) 0.043(3) 0.052(3) 0.003(3) 0.011(3) 0.018(3)
C19 0.069(4) 0.048(3) 0.068(4) -0.018(3) 0.015(3) 0.009(3)
C20 0.075(4) 0.075(4) 0.072(4) -0.040(4) -0.005(4) 0.013(3)
C21 0.067(4) 0.065(3) 0.059(3) -0.024(3) -0.012(3) 0.021(3)
C22 0.038(3) 0.039(2) 0.041(2) -0.005(2) 0.001(2) -0.001(2)
C23 0.036(2) 0.044(3) 0.049(3) -0.008(2) 0.007(2) -0.001(2)
C24 0.053(3) 0.042(3) 0.059(3) -0.011(3) 0.011(3) -0.007(3)
C25 0.058(3) 0.040(3) 0.059(3) 0.001(3) 0.014(3) -0.002(3)
C26 0.040(3) 0.056(3) 0.063(3) 0.004(3) 0.006(3) -0.006(3)
C27 0.035(3) 0.049(3) 0.050(3) -0.009(2) 0.003(2) -0.003(3)
C28 0.037(3) 0.058(3) 0.078(4) -0.010(3) 0.002(3) -0.004(3)
C29 0.078(4) 0.047(3) 0.101(5) 0.013(3) 0.028(4) -0.003(4)
C30 0.043(3) 0.055(3) 0.101(5) -0.016(3) -0.000(3) -0.004(3)

loop_
_atom_site_label
_atom_site_fract_x
_atom_site_fract_y
_atom_site_fract_z
_atom_site_U_iso_or_equiv
_atom_site_thermal_displace_type
_atom_site_calc_flag
_atom_site_calc_attached_atom
C1 0.5908(5) 0.4104(3) 0.1108(3) 0.036(4) Uani ? ?
N2 0.5862(5) 0.4507(3) 0.0440(2) 0.048(4) Uani ? ?
O3 0.5308(5) 0.5383(2) 0.0640(2) 0.050(3) Uani ? ?
C3a 0.4713(6) 0.5373(3) 0.1430(3) 0.042(5) Uani ? ?
C4 0.5301(6) 0.6176(3) 0.1879(3) 0.040(4) Uani ? ?
C5 0.7097(6) 0.6159(3) 0.1978(3) 0.038(4) Uani ? ?
N6 0.7790(5) 0.5641(2) 0.2460(2) 0.041(4) Uani ? ?
C6a 0.6920(6) 0.5016(3) 0.2909(3) 0.036(4) Uani ? ?
C7 0.7260(6) 0.4940(3) 0.3702(3) 0.042(5) Uani ? ?
C8 0.6499(7) 0.4328(3) 0.4176(3) 0.047(5) Uani ? ?
C9 0.5422(7) 0.3771(3) 0.3824(3) 0.054(5) Uani ? ?
C10 0.5072(6) 0.3828(3) 0.3035(3) 0.047(5) Uani ? ?
C10a 0.5787(5) 0.4454(3) 0.2558(3) 0.036(4) Uani ? ?
N11 0.5387(5) 0.4553(2) 0.1747(2) 0.038(4) Uani ? ?
C15 0.2906(6) 0.5324(4) 0.1414(4) 0.066(7) Uani ? ?
C16 0.8061(6) 0.6834(3) 0.1569(3) 0.039(4) Uani ? ?
C17 0.7606(6) 0.7193(3) 0.0858(3) 0.044(5) Uani ? ?
C18 0.8504(7) 0.7855(3) 0.0497(3) 0.057(6) Uani ? ?
C19 0.9842(8) 0.8158(3) 0.0870(4) 0.062(6) Uani ? ?
C20 1.0328(8) 0.7790(4) 0.1573(4) 0.074(7) Uani ? ?
C21 0.9455(7) 0.7123(4) 0.1921(3) 0.064(6) Uani ? ?
C22 0.6494(5) 0.3177(3) 0.1138(3) 0.039(4) Uani ? ?
C23 0.5390(6) 0.2495(3) 0.1096(3) 0.043(4) Uani ? ?
C24 0.5959(6) 0.1636(3) 0.1079(3) 0.051(5) Uani ? ?
C25 0.7552(6) 0.1450(3) 0.1119(3) 0.052(5) Uani ? ?
C26 0.8617(6) 0.2143(4) 0.1148(3) 0.053(5) Uani ? ?
C27 0.8110(6) 0.3003(3) 0.1155(3) 0.045(5) Uani ? ?
C28 0.3630(6) 0.2659(4) 0.1046(4) 0.057(6) Uani ? ?
C29 0.8117(8) 0.0506(4) 0.1117(4) 0.075(7) Uani ? ?
C30 0.9323(6) 0.3733(4) 0.1186(4) 0.066(6) Uani ? ?
H4a 0.48005 0.61907 0.24142 0.044 Uiso calc C4
H4b 0.49970 0.67111 0.15790 0.044 Uiso calc C4
H7 0.80671 0.53313 0.39428 0.046 Uiso calc C7
H8 0.67235 0.42919 0.47561 0.052 Uiso calc C8
H9 0.48926 0.33173 0.41539 0.059 Uiso calc C9
H10 0.42933 0.34170 0.27978 0.052 Uiso calc C10
H15a 0.24946 0.53179 0.19680 0.072 Uiso calc C15
H15b 0.24778 0.58421 0.11274 0.072 Uiso calc C15
H15c 0.25716 0.47810 0.11349 0.072 Uiso calc C15
H17 0.66263 0.69820 0.05945 0.049 Uiso calc C17
H18 0.81759 0.81032 -0.00243 0.062 Uiso calc C18
H19 1.04564 0.86456 0.06300 0.068 Uiso calc C19
H20 1.13106 0.80015 0.18338 0.082 Uiso calc C20
H21 0.98269 0.68507 0.24249 0.070 Uiso calc C21
H24 0.51941 0.11446 0.10356 0.056 Uiso calc C24
H26 0.97675 0.20171 0.11658 0.058 Uiso calc C26
H28a 0.30624 0.20898 0.10220 0.063 Uiso calc C28
H28b 0.33915 0.30048 0.05596 0.063 Uiso calc C28
H28c 0.32791 0.29894 0.15244 0.063 Uiso calc C28
H29a 0.71928 0.01072 0.10851 0.083 Uiso calc C29
H29b 0.88170 0.04070 0.06508 0.083 Uiso calc C29
H29c 0.87132 0.03863 0.16157 0.083 Uiso calc C29
H30a 1.04018 0.34775 0.11987 0.073 Uiso calc C30
H30b 0.92115 0.41104 0.07065 0.073 Uiso calc C30
H30c 0.91511 0.40913 0.16724 0.073 Uiso calc C30

loop_
_geom_angle_atom_site_label_1
_geom_angle_atom_site_label_2
_geom_angle_atom_site_label_3
_geom_angle
_geom_angle_publ_flag
N2 C1 N11 116.3(4) yes
N2 C1 C22 119.5(4) yes
N11 C1 C22 124.2(4) yes
C1 N2 O3 104.5(4) yes
N2 O3 C3a 108.6(3) yes
O3 C3a C4 109.8(4) yes
O3 C3a N11 102.0(4) yes
O3 C3a C15 109.8(4) yes
C4 C3a N11 112.2(4) yes
C4 C3a C15 112.0(4) yes
N11 C3a C15 110.5(4) yes
C3a C4 C5 111.4(4) yes
C4 C5 N6 122.5(4) yes
C4 C5 C16 119.0(4) yes
N6 C5 C16 118.1(4) yes
C5 N6 C6a 121.0(4) yes
N6 C6a C7 117.6(4) yes
N6 C6a C10a 122.6(4) yes
C7 C6a C10a 119.8(4) yes
C6a C7 C8 121.2(5) yes
C7 C8 C9 118.5(5) yes
C8 C9 C10 121.4(5) yes
C9 C10 C10a 120.8(5) yes
C6a C10a C10 118.3(4) yes
C6a C10a N11 119.9(4) yes
C10 C10a N11 121.7(4) yes
C1 N11 C3a 105.7(4) yes
C1 N11 C10a 129.5(4) yes
C3a N11 C10a 122.1(4) yes
C5 C16 C17 121.7(4) yes
C5 C16 C21 119.4(4) yes
C17 C16 C21 118.8(5) yes
C16 C17 C18 120.8(5) yes
C17 C18 C19 119.5(5) yes
C18 C19 C20 120.1(5) yes
C19 C20 C21 120.2(6) yes
C16 C21 C20 120.4(5) yes
C1 C22 C23 118.6(4) yes
C1 C22 C27 120.4(4) yes
C23 C22 C27 120.9(4) yes
C22 C23 C24 118.0(4) yes
C22 C23 C28 122.4(4) yes
C24 C23 C28 119.6(4) yes
C23 C24 C25 121.9(5) yes
C24 C25 C26 118.6(5) yes
C24 C25 C29 120.2(5) yes
C26 C25 C29 121.2(5) yes
C25 C26 C27 121.5(5) yes
C22 C27 C26 119.1(5) yes
C22 C27 C30 121.6(4) yes
C26 C27 C30 119.3(5) yes

loop_
_geom_bond_atom_site_label_1
_geom_bond_atom_site_label_2
_geom_bond_distance
_geom_bond_publ_flag
C1 N2 1.288(6) yes
C1 N11 1.355(6) yes
C1 C22 1.510(6) yes
N2 O3 1.466(5) yes
O3 C3a 1.428(6) yes
C3a C4 1.532(7) yes
C3a N11 1.486(6) yes
C3a C15 1.542(7) yes
C4 C5 1.539(7) yes
C5 N6 1.283(6) yes
C5 C16 1.493(7) yes
N6 C6a 1.431(6) yes
C6a C7 1.376(6) yes
C6a C10a 1.424(6) yes
C7 C8 1.395(7) yes
C8 C9 1.389(8) yes
C9 C10 1.368(7) yes
C10 C10a 1.394(7) yes
C10a N11 1.420(6) yes
C16 C17 1.377(7) yes
C16 C21 1.400(8) yes
C17 C18 1.412(7) yes
C18 C19 1.383(9) yes
C19 C20 1.378(9) yes
C20 C21 1.397(9) yes
C22 C23 1.411(7) yes
C22 C27 1.403(7) yes
C23 C24 1.406(7) yes
C23 C28 1.523(7) yes
C24 C25 1.389(8) yes
C25 C26 1.400(7) yes
C25 C29 1.528(8) yes
C26 C27 1.389(7) yes
C27 C30 1.527(7) yes

loop_
_geom_torsion_atom_site_label_1
_geom_torsion_atom_site_label_2
_geom_torsion_atom_site_label_3
_geom_torsion_atom_site_label_4
_geom_torsion
_geom_torsion_publ_flag
C1 N2 O3 C3a -13.1(4) yes
N2 O3 C3a N11 16.6(4) yes
O3 C3a N11 C1 -14.4(4) yes
C3a N11 C1 N2 7.2(4) yes
N11 C1 N2 O3 3.3(4) yes
N11 C3a C4 C5 48.1(4) yes
C3a C4 C5 N6 -72.9(5) yes
C4 C5 N6 C6a 3.1(4) yes
C5 N6 C6a C10a 48.7(5) yes
N6 C6a C10a N11 -5.4(4) yes
C6a C10a N11 C3a -59.9(4) yes
C10a N11 C3a C4 31.1(4) yes
C4 C5 C16 C17 -31.0(4) yes
N2 C1 C22 C23 -94.4(5) yes
